data_4516227
loop_
_publ_author_name
'Ghosh, Koushik'
'Nishii, Yuji'
'Miura, Masahiro'

_publ_section_title
;
 Rhodium-Catalyzed Annulative Coupling Using Vinylene Carbonate as an
 Oxidizing Acetylene Surrogate
;
_journal_name_full 'ACS Catalysis'
_journal_page_first 11455
_journal_paper_doi 10.1021/acscatal.9b04254
_journal_year 2019
_chemical_formula_moiety 'C H Cl3, C19 H12 N2'
_chemical_formula_sum 'C20 H13 Cl3 N2'
_chemical_formula_weight 387.67
_space_group_crystal_system monoclinic
_space_group_IT_number 14
_space_group_name_Hall '-P 2ybc'
_space_group_name_H-M_alt 'P 1 21/c 1'
_atom_sites_solution_hydrogens geom
_atom_sites_solution_primary dual
_audit_creation_date 2019-09-26
_audit_creation_method
;
Olex2 1.2
(compiled 2018.05.29 svn.r3508 for OlexSys, GUI svn.r5506)
;
_cell_angle_alpha 90
_cell_angle_beta 104.883(2)
_cell_angle_gamma 90
_cell_formula_units_Z 4
_cell_length_a 13.0701(3)
_cell_length_b 12.5560(3)
_cell_length_c 10.8819(3)
_cell_measurement_reflns_used 7300
_cell_measurement_temperature 123(2)
_cell_measurement_theta_max 73.9350
_cell_measurement_theta_min 4.9270
_cell_volume 1725.90(8)
_computing_cell_refinement 'CrysAlisPro 1.171.40.43a (Rigaku OD, 2019)'
_computing_data_collection 'CrysAlisPro 1.171.40.43a (Rigaku OD, 2019)'
_computing_data_reduction 'CrysAlisPro 1.171.40.43a (Rigaku OD, 2019)'
_computing_molecular_graphics 'Olex2 (Dolomanov et al., 2009)'
_computing_publication_material 'Olex2 (Dolomanov et al., 2009)'
_computing_structure_refinement 'ShelXL (Sheldrick, 2015)'
_computing_structure_solution 'ShelXT (Sheldrick, 2015)'
_diffrn_ambient_temperature 123(2)
_diffrn_detector 'CCD plate'
_diffrn_detector_area_resol_mean 10.0000
_diffrn_detector_type HyPix
_diffrn_measured_fraction_theta_full 1.000
_diffrn_measured_fraction_theta_max 0.986
_diffrn_measurement_details
;
List of Runs (angles in degrees, time in seconds):

  # Type    Start    End  Width  t~exp~   \w     \q     \k     \f   Frames
--------------------------------------------------------------------------
  1  \w    -26.00  66.00   0.50    0.05    --   42.80 -32.00  82.00  184
  2  \w     24.00  49.00   0.50    0.05    --   76.50 -32.00  82.00   50
  3  \w     -2.00  64.00   0.50    0.05    --   42.80 -57.00   0.00  132
  4  \w     46.00  72.00   0.50    0.05    --   42.80  32.00-117.00   52
  5  \w     95.00 121.00   0.50    0.05    --   76.50  32.00-117.00   52
  6  \w     72.00 112.00   0.50    0.05    --   42.80 125.00   0.00   80
  7  \w     88.00 117.00   0.50    0.05    --   42.80 125.00  90.00   58
  8  \w      9.00  34.00   0.50    0.05    --  -42.80  32.00-117.00   50
  9  \w     74.00 123.00   0.50    0.05    --   76.50 125.00-180.00   98
 10  \w    -52.00 -27.00   0.50    0.05    -- -106.00   0.00-150.00   50
 11  \w   -119.00 -68.00   0.50    0.05    -- -106.00   0.00-150.00  102
 12  \w   -129.00 -27.00   0.50    0.05    -- -106.00  32.00-117.00  204
 13  \w    -85.00 -28.00   0.50    0.05    -- -106.00  37.00  60.00  114
 14  \w    -84.00 -31.00   0.50    0.05    -- -106.00  37.00  90.00  106
 15  \w    -78.00 -52.00   0.50    0.05    -- -106.00  57.00  90.00   52
 16  \w    -76.00 -49.00   0.50    0.05    --  -42.80 -32.00  82.00   54
 17  \w   -127.00 -89.00   0.50    0.05    -- -106.00  57.00  90.00   76
 18  \w   -133.00 -25.00   0.50    0.05    -- -106.00  19.00  60.00  216
 19  \w   -114.00 -67.00   0.50    0.05    -- -106.00 125.00   0.00   94
 20  \w   -133.00 -72.00   0.50    0.05    -- -106.00  77.00 120.00  122
 21  \w   -154.00-129.00   0.50    0.05    -- -106.00 -32.00  82.00   50
 22  \w   -171.00 -83.00   0.50    0.05    -- -106.00 -37.00  60.00  176
 23  \w   -177.00-124.00   0.50    0.05    -- -106.00-125.00-150.00  106
 24  \w   -156.00-130.00   0.50    0.05    -- -106.00   0.00-150.00   52
 25  \w   -128.00 -57.00   0.50    0.05    -- -106.00  57.00-150.00  142
;
_diffrn_measurement_device 'four-circle diffractometer'
_diffrn_measurement_device_type 'XtaLAB Synergy, Single source at offset/far, HyPix'
_diffrn_measurement_method '\w scans'
_diffrn_orient_matrix_type 'CrysAlisPro convention (1999,Acta A55,543-557)'
_diffrn_orient_matrix_UB_11 0.0057075000
_diffrn_orient_matrix_UB_12 -0.0479315000
_diffrn_orient_matrix_UB_13 0.1319129000
_diffrn_orient_matrix_UB_21 -0.1204532000
_diffrn_orient_matrix_UB_22 0.0148660000
_diffrn_orient_matrix_UB_23 -0.0227652000
_diffrn_orient_matrix_UB_31 -0.0184266000
_diffrn_orient_matrix_UB_32 -0.1119575000
_diffrn_orient_matrix_UB_33 -0.0594351000
_diffrn_radiation_monochromator mirror
_diffrn_radiation_probe x-ray
_diffrn_radiation_type CuK\a
_diffrn_radiation_wavelength 1.54184
_diffrn_reflns_av_R_equivalents 0.0400
_diffrn_reflns_av_unetI/netI 0.0301
_diffrn_reflns_Laue_measured_fraction_full 1.000
_diffrn_reflns_Laue_measured_fraction_max 0.986
_diffrn_reflns_limit_h_max 16
_diffrn_reflns_limit_h_min -16
_diffrn_reflns_limit_k_max 10
_diffrn_reflns_limit_k_min -15
_diffrn_reflns_limit_l_max 12
_diffrn_reflns_limit_l_min -13
_diffrn_reflns_number 13518
_diffrn_reflns_point_group_measured_fraction_full 1.000
_diffrn_reflns_point_group_measured_fraction_max 0.986
_diffrn_reflns_theta_full 67.684
_diffrn_reflns_theta_max 74.097
_diffrn_reflns_theta_min 3.499
_diffrn_source 'micro-focus sealed X-ray tube'
_diffrn_source_type 'PhotonJet (Cu) X-ray Source'
_exptl_absorpt_coefficient_mu 4.837
_exptl_absorpt_correction_T_max 1.00000
_exptl_absorpt_correction_T_min 0.64981
_exptl_absorpt_correction_type multi-scan
_exptl_absorpt_process_details
;
CrysAlisPro 1.171.40.43a (Rigaku Oxford Diffraction, 2019)
Empirical absorption correction using spherical harmonics,
 implemented in SCALE3 ABSPACK scaling algorithm.
;
_exptl_crystal_colour pink
_exptl_crystal_colour_primary pink
_exptl_crystal_density_diffrn 1.492
_exptl_crystal_description block
_exptl_crystal_F_000 792
_exptl_crystal_size_max 0.394
_exptl_crystal_size_mid 0.262
_exptl_crystal_size_min 0.139
_refine_diff_density_max 0.530
_refine_diff_density_min -0.588
_refine_diff_density_rms 0.122
_refine_ls_extinction_method none
_refine_ls_goodness_of_fit_ref 1.064
_refine_ls_hydrogen_treatment constr
_refine_ls_matrix_type full
_refine_ls_number_parameters 226
_refine_ls_number_reflns 3467
_refine_ls_number_restraints 0
_refine_ls_restrained_S_all 1.064
_refine_ls_R_factor_all 0.0412
_refine_ls_R_factor_gt 0.0390
_refine_ls_shift/su_max 0.000
_refine_ls_shift/su_mean 0.000
_refine_ls_structure_factor_coef Fsqd
_refine_ls_weighting_details 'w=1/[\s^2^(Fo^2^)+(0.0695P)^2^+0.3699P] where P=(Fo^2^+2Fc^2^)/3'
_refine_ls_weighting_scheme calc
_refine_ls_wR_factor_gt 0.1069
_refine_ls_wR_factor_ref 0.1093
_reflns_Friedel_coverage 0.000
_reflns_number_gt 3202
_reflns_number_total 3467
_reflns_threshold_expression 'I > 2\s(I)'
_cod_data_source_file cs9b04254_si_003.cif
_cod_data_source_block kg_190625
_cod_database_code 4516227
_shelx_shelxl_version_number 2017/1
_chemical_oxdiff_formula 'C20 H13 N2 Cl3'
_shelx_space_group_comment
;
The symmetry employed for this shelxl refinement is uniquely defined
by the following loop, which should always be used as a source of
symmetry information in preference to the above space-group names.
They are only intended as comments.
;
_reflns_odcompleteness_completeness 99.86
_reflns_odcompleteness_iscentric 1
_reflns_odcompleteness_theta 71.98
_olex2_refinement_description
;
1. Fixed Uiso
 At 1.2 times of:
  All C(H) groups
2.a Ternary CH refined with riding coordinates:
 C2(H2)
2.b Aromatic/amide H refined with riding coordinates:
 C7(H7), C17(H17), C16(H16), C14(H14), C9(H9), C25(H25), C10(H10), C22(H22),
 C11(H11), C12(H12), C24(H24), C23(H23)
;
_olex2_submission_special_instructions 'No special instructions were received'
_oxdiff_exptl_absorpt_empirical_details
;
Empirical correction (ABSPACK) includes:
- Absorption correction using spherical harmonics
- Frame scaling
;
_oxdiff_exptl_absorpt_empirical_full_max 1.436
_oxdiff_exptl_absorpt_empirical_full_min 0.787

loop_
_space_group_symop_operation_xyz
'x, y, z'
'-x, y+1/2, -z+1/2'
'-x, -y, -z'
'x, -y-1/2, z-1/2'

loop_
_atom_site_label
_atom_site_type_symbol
_atom_site_fract_x
_atom_site_fract_y
_atom_site_fract_z
_atom_site_U_iso_or_equiv
_atom_site_adp_type
_atom_site_occupancy
_atom_site_site_symmetry_order
_atom_site_calc_flag
_atom_site_refinement_flags_posn
Cl4 Cl 0.28638(3) 0.59607(3) 0.84170(4) 0.03157(14) Uani 1 1 d .
Cl1 Cl 0.40137(3) 0.40273(3) 0.93626(4) 0.03404(14) Uani 1 1 d .
Cl3 Cl 0.17237(4) 0.40333(3) 0.86701(5) 0.04188(15) Uani 1 1 d .
N18 N 0.30947(11) 0.36089(10) 0.34874(12) 0.0242(3) Uani 1 1 d .
N21 N 0.28711(11) 0.38030(10) 0.54655(12) 0.0244(3) Uani 1 1 d .
C7 C 0.52449(13) 0.37962(12) 0.64632(14) 0.0231(3) Uani 1 1 d .
H7 H 0.486209 0.389493 0.706620 0.028 Uiso 1 1 calc R
C15 C 0.52944(13) 0.35504(11) 0.42491(14) 0.0244(3) Uani 1 1 d .
C19 C 0.20111(13) 0.36506(12) 0.33398(15) 0.0254(3) Uani 1 1 d .
C5 C 0.35705(13) 0.37067(11) 0.47758(14) 0.0225(3) Uani 1 1 d .
C20 C 0.18913(13) 0.37702(12) 0.45838(15) 0.0258(3) Uani 1 1 d .
C8 C 0.63601(13) 0.37607(12) 0.68523(15) 0.0241(3) Uani 1 1 d .
C6 C 0.47152(13) 0.36862(11) 0.51982(14) 0.0224(3) Uani 1 1 d .
C2 C 0.28684(13) 0.45554(13) 0.83094(14) 0.0283(3) Uani 1 1 d .
H2 H 0.286418 0.435281 0.743837 0.034 Uiso 1 1 calc R
C17 C 0.36601(14) 0.34856(12) 0.25701(14) 0.0273(3) Uani 1 1 d .
H17 H 0.330333 0.342269 0.171594 0.033 Uiso 1 1 calc R
C16 C 0.47167(13) 0.34585(12) 0.29254(14) 0.0272(3) Uani 1 1 d .
H16 H 0.508991 0.337888 0.230965 0.033 Uiso 1 1 calc R
C13 C 0.69424(13) 0.36051(12) 0.59197(15) 0.0259(3) Uani 1 1 d .
C14 C 0.63894(13) 0.35121(12) 0.46297(15) 0.0266(3) Uani 1 1 d .
H14 H 0.676804 0.342310 0.402077 0.032 Uiso 1 1 calc R
C9 C 0.69259(14) 0.38699(13) 0.81535(16) 0.0289(3) Uani 1 1 d .
H9 H 0.655659 0.397734 0.876850 0.035 Uiso 1 1 calc R
C25 C 0.11567(14) 0.35827(13) 0.22709(16) 0.0308(4) Uani 1 1 d .
H25 H 0.125342 0.349610 0.145938 0.037 Uiso 1 1 calc R
C10 C 0.80047(14) 0.38179(14) 0.85039(16) 0.0322(4) Uani 1 1 d .
H10 H 0.836393 0.388714 0.935647 0.039 Uiso 1 1 calc R
C22 C 0.08734(14) 0.38341(14) 0.47691(17) 0.0319(4) Uani 1 1 d .
H22 H 0.077149 0.391335 0.557908 0.038 Uiso 1 1 calc R
C11 C 0.85854(14) 0.36589(14) 0.75788(18) 0.0336(4) Uani 1 1 d .
H11 H 0.932049 0.362373 0.782979 0.040 Uiso 1 1 calc R
C12 C 0.80699(14) 0.35580(13) 0.63269(17) 0.0308(4) Uani 1 1 d .
H12 H 0.845781 0.345711 0.572951 0.037 Uiso 1 1 calc R
C24 C 0.01609(15) 0.36503(15) 0.24754(17) 0.0359(4) Uani 1 1 d .
H24 H -0.043091 0.361241 0.178625 0.043 Uiso 1 1 calc R
C23 C 0.00232(14) 0.37757(16) 0.37095(18) 0.0365(4) Uani 1 1 d .
H23 H -0.065954 0.382044 0.381453 0.044 Uiso 1 1 calc R

loop_
_atom_site_aniso_label
_atom_site_aniso_U_11
_atom_site_aniso_U_22
_atom_site_aniso_U_33
_atom_site_aniso_U_23
_atom_site_aniso_U_13
_atom_site_aniso_U_12
Cl4 0.0433(3) 0.0251(2) 0.0296(2) 0.00217(13) 0.01528(17) -0.00050(14)
Cl1 0.0375(2) 0.0372(2) 0.0263(2) -0.00012(14) 0.00623(16) 0.00683(16)
Cl3 0.0388(3) 0.0347(3) 0.0525(3) -0.00356(17) 0.0124(2) -0.00968(17)
N18 0.0337(7) 0.0218(6) 0.0174(6) -0.0009(5) 0.0071(5) 0.0005(5)
N21 0.0292(7) 0.0243(6) 0.0202(6) 0.0005(5) 0.0073(5) 0.0008(5)
C7 0.0312(8) 0.0197(7) 0.0201(7) 0.0006(5) 0.0097(6) -0.0004(6)
C15 0.0369(8) 0.0163(7) 0.0230(7) -0.0001(5) 0.0131(6) 0.0014(6)
C19 0.0325(8) 0.0203(7) 0.0225(7) 0.0011(5) 0.0053(6) -0.0013(6)
C5 0.0319(8) 0.0183(7) 0.0172(7) -0.0005(5) 0.0058(6) 0.0000(6)
C20 0.0329(8) 0.0216(7) 0.0220(7) 0.0005(6) 0.0052(6) -0.0004(6)
C8 0.0322(8) 0.0171(7) 0.0235(7) 0.0014(5) 0.0084(6) -0.0002(6)
C6 0.0315(8) 0.0163(7) 0.0210(7) 0.0008(5) 0.0095(6) 0.0015(6)
C2 0.0361(8) 0.0267(8) 0.0218(7) -0.0037(6) 0.0066(6) 0.0001(6)
C17 0.0425(9) 0.0240(7) 0.0166(7) -0.0011(5) 0.0096(6) 0.0004(6)
C16 0.0413(9) 0.0228(7) 0.0214(7) -0.0019(6) 0.0149(6) 0.0007(6)
C13 0.0341(8) 0.0167(7) 0.0291(8) 0.0018(5) 0.0123(6) 0.0000(6)
C14 0.0370(8) 0.0211(7) 0.0257(8) 0.0002(6) 0.0150(6) 0.0019(6)
C9 0.0348(8) 0.0282(8) 0.0240(8) 0.0017(6) 0.0081(6) -0.0013(6)
C25 0.0396(9) 0.0284(8) 0.0220(7) 0.0015(6) 0.0036(6) -0.0039(7)
C10 0.0363(9) 0.0309(8) 0.0272(8) 0.0017(6) 0.0040(7) -0.0009(7)
C22 0.0336(9) 0.0353(8) 0.0270(8) -0.0010(7) 0.0083(7) -0.0007(7)
C11 0.0301(8) 0.0289(8) 0.0412(10) 0.0016(7) 0.0082(7) -0.0004(6)
C12 0.0337(8) 0.0261(8) 0.0357(9) 0.0012(6) 0.0146(7) 0.0013(6)
C24 0.0372(9) 0.0371(9) 0.0285(9) 0.0014(7) -0.0002(7) -0.0056(7)
C23 0.0313(9) 0.0429(10) 0.0339(9) 0.0012(7) 0.0055(7) -0.0035(7)

loop_
_atom_type_symbol
_atom_type_description
_atom_type_scat_dispersion_real
_atom_type_scat_dispersion_imag
_atom_type_scat_source
C C 0.0181 0.0091 'International Tables Vol C Tables 4.2.6.8 and 6.1.1.4'
H H 0.0000 0.0000 'International Tables Vol C Tables 4.2.6.8 and 6.1.1.4'
Cl Cl 0.3639 0.7018 'International Tables Vol C Tables 4.2.6.8 and 6.1.1.4'
N N 0.0311 0.0180 'International Tables Vol C Tables 4.2.6.8 and 6.1.1.4'

loop_
_exptl_crystal_face_index_h
_exptl_crystal_face_index_k
_exptl_crystal_face_index_l
_exptl_crystal_face_perp_dist
-8 0 0 0.0770
0 7 3 0.1908
8 1 0 0.0548
1 -4 -6 0.1734
-1 -8 1 0.1510
-1 -5 6 0.1379
-1 -1 7 0.1482
0 5 5 0.1516
1 5 -5 0.1219
5 -3 -6 0.1637

loop_
_geom_angle_atom_site_label_1
_geom_angle_atom_site_label_2
_geom_angle_atom_site_label_3
_geom_angle
C19 N18 C5 107.09(12)
C19 N18 C17 129.44(13)
C5 N18 C17 123.47(14)
C5 N21 C20 104.65(13)
C8 C7 H7 119.6
C6 C7 H7 119.6
C6 C7 C8 120.76(14)
C6 C15 C16 119.15(15)
C14 C15 C6 118.90(14)
C14 C15 C16 121.96(14)
N18 C19 C20 104.78(13)
N18 C19 C25 132.16(15)
C25 C19 C20 123.05(16)
N18 C5 C6 118.57(13)
N21 C5 N18 112.61(13)
N21 C5 C6 128.82(14)
N21 C20 C19 110.87(14)
N21 C20 C22 129.86(15)
C22 C20 C19 119.27(15)
C7 C8 C13 119.26(14)
C7 C8 C9 121.84(15)
C9 C8 C13 118.90(15)
C7 C6 C15 120.42(15)
C7 C6 C5 121.84(14)
C15 C6 C5 117.73(14)
Cl4 C2 H2 108.9
Cl1 C2 Cl4 110.41(8)
Cl1 C2 Cl3 109.98(9)
Cl1 C2 H2 108.9
Cl3 C2 Cl4 109.75(9)
Cl3 C2 H2 108.9
N18 C17 H17 120.2
C16 C17 N18 119.61(14)
C16 C17 H17 120.2
C15 C16 H16 119.3
C17 C16 C15 121.46(14)
C17 C16 H16 119.3
C14 C13 C8 119.22(15)
C14 C13 C12 122.04(15)
C12 C13 C8 118.74(15)
C15 C14 C13 121.42(14)
C15 C14 H14 119.3
C13 C14 H14 119.3
C8 C9 H9 119.7
C10 C9 C8 120.54(16)
C10 C9 H9 119.7
C19 C25 H25 121.7
C24 C25 C19 116.69(15)
C24 C25 H25 121.7
C9 C10 H10 119.7
C9 C10 C11 120.67(16)
C11 C10 H10 119.7
C20 C22 H22 121.1
C23 C22 C20 117.87(16)
C23 C22 H22 121.1
C10 C11 H11 119.9
C12 C11 C10 120.30(16)
C12 C11 H11 119.9
C13 C12 H12 119.6
C11 C12 C13 120.86(16)
C11 C12 H12 119.6
C25 C24 H24 119.4
C25 C24 C23 121.19(16)
C23 C24 H24 119.4
C22 C23 C24 121.93(17)
C22 C23 H23 119.0
C24 C23 H23 119.0

loop_
_geom_bond_atom_site_label_1
_geom_bond_atom_site_label_2
_geom_bond_distance
Cl4 C2 1.7684(16)
Cl1 C2 1.7644(16)
Cl3 C2 1.7675(17)
N18 C19 1.385(2)
N18 C5 1.3855(19)
N18 C17 1.395(2)
N21 C5 1.329(2)
N21 C20 1.390(2)
C7 H7 0.9300
C7 C8 1.410(2)
C7 C6 1.380(2)
C15 C6 1.439(2)
C15 C16 1.449(2)
C15 C14 1.385(2)
C19 C20 1.410(2)
C19 C25 1.393(2)
C5 C6 1.448(2)
C20 C22 1.398(2)
C8 C13 1.430(2)
C8 C9 1.426(2)
C2 H2 0.9800
C17 H17 0.9300
C17 C16 1.335(2)
C16 H16 0.9300
C13 C14 1.409(2)
C13 C12 1.427(2)
C14 H14 0.9300
C9 H9 0.9300
C9 C10 1.364(2)
C25 H25 0.9300
C25 C24 1.378(3)
C10 H10 0.9300
C10 C11 1.422(3)
C22 H22 0.9300
C22 C23 1.383(2)
C11 H11 0.9300
C11 C12 1.362(3)
C12 H12 0.9300
C24 H24 0.9300
C24 C23 1.409(3)
C23 H23 0.9300

loop_
_exptl_oxdiff_crystal_face_indexfrac_h
_exptl_oxdiff_crystal_face_indexfrac_k
_exptl_oxdiff_crystal_face_indexfrac_l
_exptl_oxdiff_crystal_face_x
_exptl_oxdiff_crystal_face_y
_exptl_oxdiff_crystal_face_z
-8.3145 -0.2938 0.4506 0.0261 0.9869 0.1593
0.2454 7.4603 2.6927 -0.0010 0.0201 -0.9998
8.2772 0.5552 -0.3532 -0.0260 -0.9807 -0.1937
0.5966 -3.6227 -6.2261 -0.6442 0.0160 0.7646
-1.1174 -7.9597 1.3978 0.5595 -0.0156 0.8287
-1.4576 -4.9376 5.6143 0.9689 -0.0256 0.2460
-1.1985 -0.6442 6.9938 0.9466 -0.0244 -0.3215
-0.2622 5.2455 5.2793 0.4435 -0.0106 -0.8962
1.4583 5.1587 -5.4644 -0.9598 0.0254 -0.2796
4.5028 -2.9799 -6.1845 -0.6473 -0.4459 0.6182
